data_2213602
loop_
_publ_author_name
'Song, Yang'
'Parkin, Sean'
'Lehmler, Hans-Joachim'

_publ_section_title
;
 4-Bromo-2-chloro-1-methoxybenzene
;
_journal_coeditor_code WN2130
_journal_issue 5
_journal_name_full 'Acta Crystallographica Section E'
_journal_page_first o2091
_journal_page_last o2092
_journal_paper_doi 10.1107/S1600536807013372
_journal_volume 63
_journal_year 2007
_chemical_formula_iupac 'C7 H6 Br Cl O'
_chemical_formula_moiety 'C7 H6 Br Cl O'
_chemical_formula_sum 'C7 H6 Br Cl O'
_chemical_formula_weight 221.47
_chemical_name_systematic
;
4-Bromo-2-chloro-1-methoxy-benzene
;
_space_group_IT_number 61
_symmetry_cell_setting orthorhombic
_symmetry_space_group_name_Hall '-P 2ac 2ab'
_symmetry_space_group_name_H-M 'P b c a'
_atom_sites_solution_hydrogens geom
_atom_sites_solution_primary direct
_atom_sites_solution_secondary difmap
_audit_creation_method SHELXL-97
_cell_angle_alpha 90.00
_cell_angle_beta 90.00
_cell_angle_gamma 90.00
_cell_formula_units_Z 8
_cell_length_a 10.71640(10)
_cell_length_b 8.1340(2)
_cell_length_c 17.4336(4)
_cell_measurement_reflns_used 2030
_cell_measurement_temperature 90.0(2)
_cell_measurement_theta_max 27.48
_cell_measurement_theta_min 1.00
_cell_volume 1519.64(5)
_computing_cell_refinement 'SCALEPACK (Otwinowski & Minor, 1997)'
_computing_data_collection 'COLLECT (Nonius, 1998)'
_computing_data_reduction 'DENZO--SMN (Otwinowski & Minor, 1997)'
_computing_molecular_graphics 'XP in SHELXTL (Sheldrick, 1994)'
_computing_publication_material
;
SHELXL97 and local procedures
;
_computing_structure_refinement 'SHELXL97 (Sheldrick, 1997)'
_computing_structure_solution 'SHELXS97 (Sheldrick, 1997)'
_diffrn_ambient_temperature 90.0(2)
_diffrn_detector_area_resol_mean 18
_diffrn_measured_fraction_theta_full 1.000
_diffrn_measured_fraction_theta_max 1.000
_diffrn_measurement_device_type 'Nonius KappaCCD'
_diffrn_measurement_method \w
_diffrn_radiation_monochromator graphite
_diffrn_radiation_source 'fine-focus sealed tube'
_diffrn_radiation_type MoK\a
_diffrn_radiation_wavelength 0.71073
_diffrn_reflns_av_R_equivalents 0.0312
_diffrn_reflns_av_sigmaI/netI 0.0402
_diffrn_reflns_limit_h_max 13
_diffrn_reflns_limit_h_min -13
_diffrn_reflns_limit_k_max 10
_diffrn_reflns_limit_k_min -10
_diffrn_reflns_limit_l_max 22
_diffrn_reflns_limit_l_min -22
_diffrn_reflns_number 22065
_diffrn_reflns_theta_full 27.49
_diffrn_reflns_theta_max 27.49
_diffrn_reflns_theta_min 2.34
_diffrn_standards_number 0
_exptl_absorpt_coefficient_mu 5.683
_exptl_absorpt_correction_T_max 0.2555
_exptl_absorpt_correction_T_min 0.1909
_exptl_absorpt_correction_type multi-scan
_exptl_absorpt_process_details '(SADABS; Sheldrick, 1997)'
_exptl_crystal_colour colourless
_exptl_crystal_density_diffrn 1.936
_exptl_crystal_density_method 'not measured'
_exptl_crystal_description block
_exptl_crystal_F_000 864
_exptl_crystal_size_max 0.30
_exptl_crystal_size_mid 0.28
_exptl_crystal_size_min 0.24
_refine_diff_density_max .387
_refine_diff_density_min -.339
_refine_ls_extinction_coef 0.00194(15)
_refine_ls_extinction_expression Fc^*^=kFc[1+0.001xFc^2^\l^3^/sin(2\q)]^-1/4^
_refine_ls_extinction_method SHELXL97
_refine_ls_goodness_of_fit_ref 0.956
_refine_ls_hydrogen_treatment constr
_refine_ls_matrix_type full
_refine_ls_number_parameters 93
_refine_ls_number_reflns 1747
_refine_ls_number_restraints 0
_refine_ls_restrained_S_all 0.956
_refine_ls_R_factor_all 0.0285
_refine_ls_R_factor_gt 0.0186
_refine_ls_shift/su_max 0.001
_refine_ls_shift/su_mean 0.000
_refine_ls_structure_factor_coef Fsqd
_refine_ls_weighting_details 'calc w=1/[\s^2^(Fo^2^)]'
_refine_ls_weighting_scheme calc
_refine_ls_wR_factor_gt 0.0392
_refine_ls_wR_factor_ref 0.0408
_reflns_number_gt 1416
_reflns_number_total 1747
_reflns_threshold_expression I>2\s(I)
_cod_data_source_file wn2130.cif
_cod_data_source_block I
_cod_database_code 2213602
_cod_database_fobs_code 2213602

loop_
_symmetry_equiv_pos_as_xyz
'x, y, z'
'-x+1/2, -y, z+1/2'
'x+1/2, -y+1/2, -z'
'-x, y+1/2, -z+1/2'
'-x, -y, -z'
'x-1/2, y, -z-1/2'
'-x-1/2, y-1/2, z'
'x, -y-1/2, z-1/2'

loop_
_atom_site_type_symbol
_atom_site_label
_atom_site_fract_x
_atom_site_fract_y
_atom_site_fract_z
_atom_site_U_iso_or_equiv
_atom_site_adp_type
_atom_site_calc_flag
_atom_site_refinement_flags
_atom_site_occupancy
Br Br1 0.427177(16) 0.77107(2) 0.102764(9) 0.01450(7) Uani d . 1
Cl Cl1 0.56457(4) 0.78873(5) 0.40745(2) 0.01559(11) Uani d . 1
O O1 0.34965(10) 0.58973(13) 0.43500(6) 0.0116(3) Uani d . 1
C C1 0.36030(16) 0.62266(19) 0.35903(9) 0.0093(4) Uani d . 1
C C2 0.46178(16) 0.72003(19) 0.33706(10) 0.0105(4) Uani d . 1
C C3 0.48197(15) 0.76374(19) 0.26217(10) 0.0107(4) Uani d . 1
H H3 0.5514 0.8303 0.2487 0.013 Uiso calc R 1
C C4 0.39950(15) 0.7093(2) 0.20626(10) 0.0102(4) Uani d . 1
C C5 0.29784(15) 0.6128(2) 0.22602(9) 0.0112(4) Uani d . 1
H H5 0.2416 0.5761 0.1876 0.013 Uiso calc R 1
C C6 0.27854(15) 0.5700(2) 0.30202(10) 0.0109(4) Uani d . 1
H H6 0.2087 0.5040 0.3154 0.013 Uiso calc R 1
C C7 0.24991(16) 0.4831(2) 0.45805(11) 0.0170(4) Uani d . 1
H H7A 0.1700 0.5303 0.4417 0.026 Uiso calc R 1
H H7B 0.2505 0.4713 0.5140 0.026 Uiso calc R 1
H H7C 0.2610 0.3750 0.4342 0.026 Uiso calc R 1

loop_
_atom_site_aniso_label
_atom_site_aniso_U_11
_atom_site_aniso_U_22
_atom_site_aniso_U_33
_atom_site_aniso_U_12
_atom_site_aniso_U_13
_atom_site_aniso_U_23
Br1 0.01762(12) 0.01710(12) 0.00879(11) -0.00200(7) 0.00038(8) 0.00206(7)
Cl1 0.0148(3) 0.0204(3) 0.0116(2) -0.00573(18) -0.00325(18) -0.00149(18)
O1 0.0150(7) 0.0119(6) 0.0080(6) -0.0036(5) 0.0026(5) 0.0002(5)
C1 0.0122(10) 0.0062(9) 0.0095(10) 0.0039(7) 0.0030(7) -0.0004(7)
C2 0.0104(9) 0.0090(9) 0.0120(9) 0.0018(7) -0.0038(7) -0.0025(7)
C3 0.0087(9) 0.0090(9) 0.0144(10) -0.0002(7) 0.0019(8) 0.0005(7)
C4 0.0140(9) 0.0094(9) 0.0071(9) 0.0044(7) 0.0000(7) 0.0002(7)
C5 0.0114(9) 0.0113(9) 0.0109(10) 0.0020(7) -0.0034(7) -0.0027(7)
C6 0.0093(10) 0.0094(9) 0.0140(10) -0.0003(7) 0.0011(8) -0.0008(8)
C7 0.0183(11) 0.0179(11) 0.0149(11) -0.0069(8) 0.0033(8) 0.0027(8)

loop_
_atom_type_symbol
_atom_type_description
_atom_type_scat_dispersion_real
_atom_type_scat_dispersion_imag
_atom_type_scat_source
C C .0033 .0016 'International Tables Vol C Tables 4.2.6.8 and 6.1.1.4'
H H .0000 .0000 'International Tables Vol C Tables 4.2.6.8 and 6.1.1.4'
O O .0106 .0060 'International Tables Vol C Tables 4.2.6.8 and 6.1.1.4'
Cl Cl .1484 .1585 'International Tables Vol C Tables 4.2.6.8 and 6.1.1.4'
Br Br -.2901 2.4595 'International Tables Vol C Tables 4.2.6.8 and 6.1.1.4'

loop_
_geom_angle_atom_site_label_1
_geom_angle_atom_site_label_2
_geom_angle_atom_site_label_3
_geom_angle
C1 O1 C7 117.13(13)
O1 C1 C6 125.70(15)
O1 C1 C2 116.40(14)
C6 C1 C2 117.89(15)
C3 C2 C1 122.04(16)
C3 C2 Cl1 119.23(13)
C1 C2 Cl1 118.73(13)
C2 C3 C4 119.05(16)
C2 C3 H3 120.5
C4 C3 H3 120.5
C5 C4 C3 120.43(16)
C5 C4 Br1 120.62(13)
C3 C4 Br1 118.94(13)
C6 C5 C4 119.81(16)
C6 C5 H5 120.1
C4 C5 H5 120.1
C5 C6 C1 120.77(16)
C5 C6 H6 119.6
C1 C6 H6 119.6
O1 C7 H7A 109.5
O1 C7 H7B 109.5
H7A C7 H7B 109.5
O1 C7 H7C 109.5
H7A C7 H7C 109.5
H7B C7 H7C 109.5

loop_
_geom_bond_atom_site_label_1
_geom_bond_atom_site_label_2
_geom_bond_distance
Br1 C4 1.8964(17)
Cl1 C2 1.7411(17)
O1 C1 1.3560(18)
O1 C7 1.4337(18)
C1 C6 1.392(2)
C1 C2 1.399(2)
C2 C3 1.370(2)
C3 C4 1.388(2)
C3 H3 0.9500
C4 C5 1.386(2)
C5 C6 1.385(2)
C5 H5 0.9500
C6 H6 0.9500
C7 H7A 0.9800
C7 H7B 0.9800
C7 H7C 0.9800

loop_
_geom_torsion_atom_site_label_1
_geom_torsion_atom_site_label_2
_geom_torsion_atom_site_label_3
_geom_torsion_atom_site_label_4
_geom_torsion
C7 O1 C1 C6 4.1(2)
C7 O1 C1 C2 -176.87(14)
O1 C1 C2 C3 -179.15(15)
C6 C1 C2 C3 0.0(3)
O1 C1 C2 Cl1 0.3(2)
C6 C1 C2 Cl1 179.47(12)
C1 C2 C3 C4 -0.2(3)
Cl1 C2 C3 C4 -179.73(12)
C2 C3 C4 C5 0.3(2)
C2 C3 C4 Br1 179.64(12)
C3 C4 C5 C6 -0.2(2)
Br1 C4 C5 C6 -179.47(12)
C4 C5 C6 C1 -0.1(2)
O1 C1 C6 C5 179.22(15)
C2 C1 C6 C5 0.2(2)

loop_
_cod_related_entry_id
_cod_related_entry_database
_cod_related_entry_code
1 ChemSpider 2284471
